data_7213227
loop_
_publ_author_name
'Chambers, Richard D.'
'Fuss, Robert W.'
'Spink, Robert C. H.'
'Greenhall, Martin P.'
'Kenwright, Alan M.'
'Batsanov, Andrei S.'
'Howard, Judith A. K.'

_publ_section_title
;
 Free radical chemistry. Part 10. Addition of acyclic and cyclic alkanes
 to hexafluoropropene
;
_journal_issue 10
_journal_name_full 'Journal of the Chemical Society, Perkin Transactions 1'
_journal_page_first 1623
_journal_paper_doi 10.1039/a909777e
_journal_year 2000
_chemical_formula_sum 'C12 H12 F12'
_chemical_formula_weight 384.22
_chemical_melting_point 353.6(5)
_chemical_name_systematic
; 
 2R,2'S-trans-1,4-bis(2H-hexafluoropropyl)cyclohexane 
;
_space_group_IT_number 2
_symmetry_cell_setting triclinic
_symmetry_space_group_name_Hall '-P 1'
_symmetry_space_group_name_H-M 'P -1'
_atom_sites_solution_hydrogens geom
_atom_sites_solution_primary direct
_atom_sites_solution_secondary difmap
_audit_creation_method SHELXL
_cell_angle_alpha 71.54(4)
_cell_angle_beta 82.58(6)
_cell_angle_gamma 89.22(5)
_cell_formula_units_Z 1
_cell_length_a 6.365(4)
_cell_length_b 6.829(3)
_cell_length_c 8.949(5)
_cell_measurement_reflns_used 25
_cell_measurement_temperature 293(2)
_cell_measurement_theta_max 14
_cell_measurement_theta_min 10
_cell_volume 365.7(4)
_computing_cell_refinement 'AFC (MSC, 1989)'
_computing_data_collection 'AFC (MSC, 1989)'
_computing_data_reduction TEXSAN
_computing_molecular_graphics SHELXTL
_computing_publication_material SHELXTL
_computing_structure_refinement 'SHELXL-93 (Sheldrick, 1993)'
_computing_structure_solution 'SHELXS-86 (Sheldrick, 1990)'
_diffrn_ambient_temperature 293(2)
_diffrn_measurement_device 'Rihaku AFC6S 4-circle diffractometer'
_diffrn_measurement_method '2\w/\w scans'
_diffrn_radiation_monochromator graphite
_diffrn_radiation_source 'fine-focus sealed tube'
_diffrn_radiation_type MoK\a
_diffrn_radiation_wavelength 0.71073
_diffrn_reflns_av_R_equivalents 0.0260
_diffrn_reflns_av_sigmaI/netI 0.0555
_diffrn_reflns_limit_h_max 6
_diffrn_reflns_limit_h_min -6
_diffrn_reflns_limit_k_max 0
_diffrn_reflns_limit_k_min -4
_diffrn_reflns_limit_l_max 8
_diffrn_reflns_limit_l_min -8
_diffrn_reflns_number 655
_diffrn_reflns_theta_max 19.99
_diffrn_reflns_theta_min 3.15
_diffrn_standards_decay_% 15.9
_diffrn_standards_interval_count 150
_diffrn_standards_number 3
_exptl_absorpt_coefficient_mu 0.209
_exptl_absorpt_correction_type none
_exptl_crystal_colour Colourless
_exptl_crystal_density_diffrn 1.745
_exptl_crystal_description Plate
_exptl_crystal_F_000 192
_exptl_crystal_size_max 0.67
_exptl_crystal_size_mid 0.33
_exptl_crystal_size_min 0.07
_refine_diff_density_max 0.145
_refine_diff_density_min -0.206
_refine_diff_density_rms 0.046
_refine_ls_extinction_method none
_refine_ls_goodness_of_fit_all 1.071
_refine_ls_goodness_of_fit_obs 1.184
_refine_ls_hydrogen_treatment constr
_refine_ls_matrix_type full
_refine_ls_number_parameters 79
_refine_ls_number_reflns 578
_refine_ls_number_restraints 0
_refine_ls_restrained_S_all 1.071
_refine_ls_restrained_S_obs 1.184
_refine_ls_R_factor_all 0.0945
_refine_ls_R_factor_obs 0.0373
_refine_ls_shift/esd_max 0.000
_refine_ls_shift/esd_mean 0.000
_refine_ls_structure_factor_coef Fsqd
_refine_ls_weighting_details 'w=1/[\s^2^(Fo^2^)+(0.0550P)^2^+0.0828P] where P=(Fo^2^+2Fc^2^)/3'
_refine_ls_weighting_scheme calc
_refine_ls_wR_factor_all 0.1181
_refine_ls_wR_factor_obs 0.0938
_reflns_number_observed 335
_reflns_number_total 578
_reflns_observed_criterion >2sigma(I)
_cod_data_source_file a909777esup1.cif
_cod_data_source_block 20a
_cod_depositor_comments
;
The following automatic conversions were performed:

'_chemical_melting_point' value '80-81 deg.C' was changed to
'353.6(5)' - it was converted from degrees Celsius(C) to Kelvins(K),
the average value was taken and precision was
estimated.

'_symmetry_cell_setting' value 'Triclinic' changed to
'triclinic' according to
/home/saulius/struct/CIF-dictionaries/cif_core.dic dictionary named
'cif_core.dic' version 2.4.2 from
2011-04-26.

'_exptl_absorpt_correction_type' value 'None' changed to
'none' according to
/home/saulius/struct/CIF-dictionaries/cif_core.dic dictionary named
'cif_core.dic' version 2.4.2 from 2011-04-26.

Automatic conversion script
Id: cif_fix_values 1891 2012-01-12 08:04:46Z andrius 

The following automatic conversions were performed:

'_refine_ls_weighting_scheme' value 'calc
w=1/[\s^2^(Fo^2^)+(0.0550P)^2^+0.0828P] where P=(Fo^2^+2Fc^2^)/3' was
changed to 'calc'. New tag '_refine_ls_weighting_details' was
created. The value of the new tag was set to
'w=1/[\s^2^(Fo^2^)+(0.0550P)^2^+0.0828P] where P=(Fo^2^+2Fc^2^)/3'.

Automatic conversion script
Id: cif_fix_values 3143 2015-03-26 13:38:13Z robertas 
;
_cod_original_cell_volume 365.7(3)
_cod_original_sg_symbol_H-M P-1
_cod_database_code 7213227

loop_
_symmetry_equiv_pos_as_xyz
'x, y, z'
'-x, -y, -z'

loop_
_atom_site_aniso_label
_atom_site_aniso_U_11
_atom_site_aniso_U_22
_atom_site_aniso_U_33
_atom_site_aniso_U_23
_atom_site_aniso_U_13
_atom_site_aniso_U_12
F1 0.037(2) 0.088(3) 0.089(3) -0.040(2) 0.002(2) -0.001(2)
F2 0.085(2) 0.043(3) 0.071(2) -0.009(2) -0.015(2) -0.010(2)
F3 0.051(2) 0.144(4) 0.069(2) -0.052(2) 0.000(2) 0.003(2)
F4 0.111(3) 0.125(4) 0.066(3) -0.032(3) -0.020(2) -0.029(3)
F5 0.057(2) 0.188(5) 0.120(4) -0.074(3) -0.013(2) -0.023(3)
F6 0.197(5) 0.063(4) 0.173(5) -0.051(3) -0.113(4) 0.018(3)

loop_
_atom_site_label
_atom_site_type_symbol
_atom_site_fract_x
_atom_site_fract_y
_atom_site_fract_z
_atom_site_U_iso_or_equiv
_atom_site_thermal_displace_type
_atom_site_occupancy
_atom_site_calc_flag
_atom_site_refinement_flags
C1 C 0.4209(8) 0.3648(8) 0.4156(5) 0.041(2) Uiso 1 d .
H1 H 0.5532(8) 0.3111(8) 0.3836(5) 0.050 Uiso 1 d R
C2 C 0.4370(8) 0.5998(9) 0.3428(6) 0.049(2) Uiso 1 d .
H2A H 0.3030(8) 0.6547(9) 0.3698(6) 0.058 Uiso 1 d R
H2B H 0.4633(8) 0.6350(9) 0.2292(6) 0.058 Uiso 1 d R
C3 C 0.3897(8) 0.3056(9) 0.5970(6) 0.051(2) Uiso 1 d .
H3A H 0.3900(8) 0.1580(9) 0.6423(6) 0.061 Uiso 1 d R
H3B H 0.2543(8) 0.3519(9) 0.6310(6) 0.061 Uiso 1 d R
C4 C 0.2488(9) 0.2691(10) 0.3578(7) 0.051(2) Uiso 1 d .
C5 C 0.2666(8) 0.3171(10) 0.1778(6) 0.048(2) Uiso 1 d .
H5 H 0.2460(8) 0.4620(10) 0.1303(6) 0.058 Uiso 1 d R
C6 C 0.1158(10) 0.1989(12) 0.1189(8) 0.063(2) Uiso 1 d .
F1 F 0.0545(4) 0.3335(5) 0.4039(4) 0.0695(12) Uani 1 d .
F2 F 0.2436(5) 0.0602(5) 0.4268(4) 0.0679(12) Uani 1 d .
F3 F 0.4680(5) 0.2765(6) 0.1225(4) 0.0843(14) Uani 1 d .
F4 F 0.1306(6) 0.2707(6) -0.0388(4) 0.099(2) Uani 1 d .
F5 F -0.0804(5) 0.2186(8) 0.1712(5) 0.115(2) Uani 1 d .
F6 F 0.1528(8) 0.0039(7) 0.1555(6) 0.133(2) Uani 1 d .

loop_
_atom_type_symbol
_atom_type_description
_atom_type_scat_dispersion_real
_atom_type_scat_dispersion_imag
_atom_type_scat_source
C C 0.0033 0.0016 'International Tables Vol C Tables 4.2.6.8 and 6.1.1.4'
H H 0.0000 0.0000 'International Tables Vol C Tables 4.2.6.8 and 6.1.1.4'
F F 0.0171 0.0103 'International Tables Vol C Tables 4.2.6.8 and 6.1.1.4'

loop_
_geom_angle_atom_site_label_1
_geom_angle_atom_site_label_2
_geom_angle_atom_site_label_3
_geom_angle
C4 C1 C2 112.8(4)
C4 C1 C3 111.3(4)
C2 C1 C3 109.6(5)
C3' C2 C1 112.2(4)
C2' C3 C1 111.9(4)
F2 C4 F1 105.9(5)
F2 C4 C1 109.7(5)
F1 C4 C1 110.6(5)
F2 C4 C5 108.5(5)
F1 C4 C5 106.3(4)
C1 C4 C5 115.4(5)
F3 C5 C6 107.2(5)
F3 C5 C4 108.7(4)
C6 C5 C4 116.3(5)
F6 C6 F5 108.0(7)
F6 C6 F4 106.4(6)
F5 C6 F4 106.0(6)
F6 C6 C5 113.4(6)
F5 C6 C5 112.2(6)
F4 C6 C5 110.4(6)

loop_
_geom_bond_atom_site_label_1
_geom_bond_atom_site_label_2
_geom_bond_distance
C1 C4 1.508(7)
C1 C2 1.528(7)
C1 C3 1.530(7)
C2 C3' 1.522(7)
C4 F2 1.362(7)
C4 F1 1.364(6)
C4 C5 1.528(7)
C5 F3 1.371(6)
C5 C6 1.507(8)
C6 F6 1.293(7)
C6 F5 1.297(7)
C6 F4 1.330(7)

loop_
_geom_torsion_atom_site_label_1
_geom_torsion_atom_site_label_2
_geom_torsion_atom_site_label_3
_geom_torsion_atom_site_label_4
_geom_torsion
C4 C1 C2 C3' 179.6(5)
C3 C1 C2 C3' 55.1(6)
C4 C1 C3 C2' 179.7(5)
C2 C1 C3 C2' -54.9(6)
C2 C1 C4 F2 179.8(4)
C3 C1 C4 F2 -56.5(6)
C2 C1 C4 F1 -63.7(6)
C3 C1 C4 F1 59.9(6)
C2 C1 C4 C5 56.9(7)
C3 C1 C4 C5 -179.4(5)
F2 C4 C5 F3 -73.1(6)
F1 C4 C5 F3 173.4(5)
C1 C4 C5 F3 50.4(7)
F2 C4 C5 C6 47.9(7)
F1 C4 C5 C6 -65.6(7)
C1 C4 C5 C6 171.4(6)
F3 C5 C6 F6 54.1(7)
C4 C5 C6 F6 -67.7(8)
F3 C5 C6 F5 176.9(5)
C4 C5 C6 F5 55.0(8)
F3 C5 C6 F4 -65.2(7)
C4 C5 C6 F4 173.0(5)
